data_4103862
loop_
_publ_author_name
'Steven P. Reade'
'Mary F. Mahon'
'Michael K. Whittlesey'

_publ_section_title
;
 Catalytic Hydrodefluorination of Aromatic Fluorocarbons by Ruthenium
 N-Heterocyclic Carbene Complexes
;
_journal_name_full 'Journal of the American Chemical Society'
_journal_page_first 1847
_journal_page_last 1861
_journal_paper_doi 10.1021/ja806545e
_journal_volume 131
_journal_year 2009
_chemical_formula_sum 'C68 H78 N2 O2 P2 Ru'
_chemical_formula_weight 1118.33
_chemical_name_systematic
;
 ?
;
_space_group_IT_number 33
_symmetry_cell_setting orthorhombic
_symmetry_space_group_name_Hall 'P -2n 2a'
_symmetry_space_group_name_H-M 'P 21 c n'
_atom_sites_solution_hydrogens geom
_atom_sites_solution_primary direct
_atom_sites_solution_secondary difmap
_audit_creation_method SHELXL-97
_cell_angle_alpha 90.00
_cell_angle_beta 90.00
_cell_angle_gamma 90.00
_cell_formula_units_Z 4
_cell_length_a 11.7530(1)
_cell_length_b 12.4800(1)
_cell_length_c 39.0720(4)
_cell_measurement_reflns_used 90664
_cell_measurement_temperature 150(2)
_cell_measurement_theta_max 27.485
_cell_measurement_theta_min 2.910
_cell_volume 5730.98(9)
_computing_cell_refinement 'HKL Scalepack (Otwinowski & Minor 1997)'
_computing_data_collection 'Collect (Bruker AXS BV, 1997-2004)'
_computing_data_reduction 'Denzo & Scalepack (Otwinowski & Minor, 1997)'
_computing_molecular_graphics 'ORTEX (P.McArdle, 1995)'
_computing_publication_material 'SHELXL-97/2 (Sheldrick,1997)'
_computing_structure_refinement 'SHELXL-97 (Sheldrick, 1997)'
_computing_structure_solution 'SHELXS-97 (Sheldrick, 1990)'
_diffrn_ambient_temperature 150(2)
_diffrn_measured_fraction_theta_full 0.997
_diffrn_measured_fraction_theta_max 0.997
_diffrn_measurement_device_type '95mm CCD camera on \k-goniostat'
_diffrn_measurement_method CCD
_diffrn_radiation_monochromator graphite
_diffrn_radiation_source 'fine-focus sealed tube'
_diffrn_radiation_type MoK\a
_diffrn_radiation_wavelength 0.71073
_diffrn_reflns_av_R_equivalents 0.0933
_diffrn_reflns_av_sigmaI/netI 0.0765
_diffrn_reflns_limit_h_max 15
_diffrn_reflns_limit_h_min -15
_diffrn_reflns_limit_k_max 16
_diffrn_reflns_limit_k_min -16
_diffrn_reflns_limit_l_max 50
_diffrn_reflns_limit_l_min -50
_diffrn_reflns_number 83489
_diffrn_reflns_theta_full 27.45
_diffrn_reflns_theta_max 27.45
_diffrn_reflns_theta_min 3.53
_exptl_absorpt_coefficient_mu 0.377
_exptl_absorpt_correction_T_max 0.97
_exptl_absorpt_correction_T_min 0.92
_exptl_absorpt_correction_type multi-scan
_exptl_absorpt_process_details
;
 ?
;
_exptl_crystal_colour Colourless
_exptl_crystal_density_diffrn 1.296
_exptl_crystal_density_method 'not measured'
_exptl_crystal_description Block
_exptl_crystal_F_000 2360
_exptl_crystal_size_max 0.15
_exptl_crystal_size_mid 0.07
_exptl_crystal_size_min 0.07
_refine_diff_density_max 0.521
_refine_diff_density_min -0.508
_refine_diff_density_rms 0.068
_refine_ls_abs_structure_details 'Flack H D (1983), Acta Cryst. A39, 876-881'
_refine_ls_abs_structure_Flack 0.01(2)
_refine_ls_extinction_method none
_refine_ls_goodness_of_fit_ref 1.048
_refine_ls_hydrogen_treatment mixed
_refine_ls_matrix_type full
_refine_ls_number_parameters 711
_refine_ls_number_reflns 12837
_refine_ls_number_restraints 30
_refine_ls_restrained_S_all 1.059
_refine_ls_R_factor_all 0.0778
_refine_ls_R_factor_gt 0.0472
_refine_ls_shift/su_max 0.001
_refine_ls_shift/su_mean 0.000
_refine_ls_structure_factor_coef Fsqd
_refine_ls_weighting_details 'calc w=1/[\s^2^(Fo^2^)+(0.0239P)^2^+2.9314P] where P=(Fo^2^+2Fc^2^)/3'
_refine_ls_weighting_scheme calc
_refine_ls_wR_factor_gt 0.0757
_refine_ls_wR_factor_ref 0.0843
_reflns_number_gt 9950
_reflns_number_total 12837
_reflns_threshold_expression >2sigma(I)
_cod_data_source_file ja806545e_si_002_4.cif
_cod_data_source_block cpd14_k07mkw19
_cod_depositor_comments
;
The following automatic conversions were performed:

'_exptl_absorpt_correction_type' value 'Multi-Scan' changed to
'multi-scan' according to the built-in table from CIF Core dictionary
named 'cif_core.dic' version 2.4.1 from 2010-06-29.

Automatic conversion script
Id: cif_fix_values 1715 2011-07-08 13:25:40Z adriana 
;
_cod_database_code 4103862

loop_
_symmetry_equiv_pos_as_xyz
'x, y, z'
'x+1/2, -y, -z'
'x+1/2, y+1/2, -z+1/2'
'x, -y+1/2, z+1/2'

loop_
_atom_site_label
_atom_site_type_symbol
_atom_site_fract_x
_atom_site_fract_y
_atom_site_fract_z
_atom_site_U_iso_or_equiv
_atom_site_adp_type
_atom_site_occupancy
_atom_site_symmetry_multiplicity
_atom_site_calc_flag
_atom_site_refinement_flags
_atom_site_disorder_assembly
_atom_site_disorder_group
Ru1 Ru 0.91200(3) 0.765733(17) 0.622376(6) 0.02002(6) Uani 1 1 d D . .
P1 P 0.94603(7) 0.58710(7) 0.63815(2) 0.0242(2) Uani 1 1 d . . .
P2 P 0.86795(8) 0.83780(7) 0.67734(2) 0.0227(2) Uani 1 1 d . . .
O1 O 0.6687(2) 0.7117(2) 0.60076(7) 0.0357(7) Uani 1 1 d . . .
O2 O 1.3874(3) 0.5261(3) 0.54122(8) 0.0572(9) Uani 1 1 d . B .
N1 N 1.0474(2) 0.9432(2) 0.58607(7) 0.0231(7) Uani 1 1 d . . .
N2 N 0.8693(2) 0.9577(2) 0.57179(7) 0.0240(7) Uani 1 1 d . . .
C1 C 0.7614(3) 0.7371(3) 0.60816(9) 0.0256(8) Uani 1 1 d . . .
C2 C 0.9421(3) 0.8994(3) 0.59166(8) 0.0208(8) Uani 1 1 d . . .
C3 C 1.0483(3) 1.0281(3) 0.56005(10) 0.0333(9) Uani 1 1 d . . .
H3A H 1.0826 1.0027 0.5384 0.040 Uiso 1 1 calc R . .
H3B H 1.0902 1.0921 0.5682 0.040 Uiso 1 1 calc R . .
C4 C 0.9230(4) 1.0515(3) 0.55574(9) 0.0316(8) Uani 1 1 d . . .
H4A H 0.9013 1.1186 0.5676 0.038 Uiso 1 1 calc R . .
H4B H 0.9022 1.0572 0.5313 0.038 Uiso 1 1 calc R . .
C5 C 1.1584(3) 0.8962(3) 0.59328(9) 0.0256(8) Uani 1 1 d . . .
C6 C 1.2244(3) 0.9380(3) 0.62028(9) 0.0283(8) Uani 1 1 d . . .
C7 C 1.3311(3) 0.8914(3) 0.62600(10) 0.0361(10) Uani 1 1 d . . .
H7 H 1.3768 0.9172 0.6443 0.043 Uiso 1 1 calc R . .
C8 C 1.3716(3) 0.8092(3) 0.60585(10) 0.0361(10) Uani 1 1 d . . .
H8 H 1.4435 0.7778 0.6106 0.043 Uiso 1 1 calc R . .
C9 C 1.3072(3) 0.7727(3) 0.57866(10) 0.0327(9) Uani 1 1 d . . .
H9 H 1.3365 0.7173 0.5645 0.039 Uiso 1 1 calc R . .
C10 C 1.1995(3) 0.8156(3) 0.57157(9) 0.0279(8) Uani 1 1 d . . .
C11 C 1.1872(3) 1.0345(3) 0.64101(11) 0.0359(10) Uani 1 1 d . . .
H11 H 1.1043 1.0460 0.6366 0.043 Uiso 1 1 calc R . .
C12 C 1.2511(4) 1.1368(4) 0.62923(11) 0.0493(12) Uani 1 1 d . . .
H12A H 1.3318 1.1309 0.6353 0.074 Uiso 1 1 calc R . .
H12B H 1.2181 1.1997 0.6405 0.074 Uiso 1 1 calc R . .
H12C H 1.2439 1.1446 0.6044 0.074 Uiso 1 1 calc R . .
C13 C 1.2024(4) 1.0183(4) 0.67938(10) 0.0469(11) Uani 1 1 d . . .
H13A H 1.2838 1.0142 0.6848 0.070 Uiso 1 1 calc R . .
H13B H 1.1651 0.9515 0.6863 0.070 Uiso 1 1 calc R . .
H13C H 1.1683 1.0786 0.6917 0.070 Uiso 1 1 calc R . .
C14 C 1.1380(3) 0.7806(3) 0.53943(9) 0.0347(9) Uani 1 1 d . . .
H14 H 1.0595 0.8116 0.5399 0.042 Uiso 1 1 calc R . .
C15 C 1.1994(4) 0.8241(4) 0.50772(11) 0.0492(12) Uani 1 1 d . . .
H15A H 1.1553 0.8065 0.4872 0.074 Uiso 1 1 calc R . .
H15B H 1.2751 0.7916 0.5061 0.074 Uiso 1 1 calc R . .
H15C H 1.2070 0.9021 0.5096 0.074 Uiso 1 1 calc R . .
C16 C 1.1278(3) 0.6587(3) 0.53609(11) 0.0443(11) Uani 1 1 d . . .
H16A H 1.0937 0.6292 0.5570 0.066 Uiso 1 1 calc R . .
H16B H 1.2036 0.6276 0.5328 0.066 Uiso 1 1 calc R . .
H16C H 1.0797 0.6412 0.5164 0.066 Uiso 1 1 calc R . .
C17 C 0.7517(3) 0.9379(3) 0.56272(9) 0.0270(8) Uani 1 1 d . . .
C18 C 0.7283(3) 0.8630(3) 0.53695(10) 0.0305(9) Uani 1 1 d . . .
C19 C 0.6153(3) 0.8527(3) 0.52633(11) 0.0373(10) Uani 1 1 d . . .
H19 H 0.5972 0.8015 0.5092 0.045 Uiso 1 1 calc R . .
C20 C 0.5295(3) 0.9145(3) 0.53991(10) 0.0395(10) Uani 1 1 d . . .
H20 H 0.4532 0.9055 0.5324 0.047 Uiso 1 1 calc R . .
C21 C 0.5554(3) 0.9894(4) 0.56458(10) 0.0375(10) Uani 1 1 d . . .
H21 H 0.4962 1.0323 0.5738 0.045 Uiso 1 1 calc R . .
C22 C 0.6662(3) 1.0037(3) 0.57629(9) 0.0282(9) Uani 1 1 d . . .
C23 C 0.8175(3) 0.7938(3) 0.52073(10) 0.0362(10) Uani 1 1 d . . .
H23 H 0.8784 0.7815 0.5382 0.043 Uiso 1 1 calc R . .
C24 C 0.8718(4) 0.8506(4) 0.49029(12) 0.0569(13) Uani 1 1 d . . .
H24A H 0.9044 0.9189 0.4978 0.085 Uiso 1 1 calc R . .
H24B H 0.8139 0.8640 0.4728 0.085 Uiso 1 1 calc R . .
H24C H 0.9321 0.8054 0.4807 0.085 Uiso 1 1 calc R . .
C25 C 0.7740(4) 0.6837(4) 0.50924(12) 0.0521(12) Uani 1 1 d . . .
H25A H 0.7217 0.6926 0.4899 0.078 Uiso 1 1 calc R . .
H25B H 0.7339 0.6491 0.5282 0.078 Uiso 1 1 calc R . .
H25C H 0.8385 0.6391 0.5022 0.078 Uiso 1 1 calc R . .
C26 C 0.6879(3) 1.0890(3) 0.60325(10) 0.0394(10) Uani 1 1 d . . .
H26 H 0.7704 1.0855 0.6094 0.047 Uiso 1 1 calc R . .
C27 C 0.6637(5) 1.2023(4) 0.59040(12) 0.0594(13) Uani 1 1 d . . .
H27A H 0.6821 1.2541 0.6084 0.089 Uiso 1 1 calc R . .
H27B H 0.5831 1.2086 0.5844 0.089 Uiso 1 1 calc R . .
H27C H 0.7105 1.2170 0.5702 0.089 Uiso 1 1 calc R . .
C28 C 0.6203(4) 1.0669(5) 0.63541(12) 0.0604(16) Uani 1 1 d . . .
H28A H 0.6288 0.9914 0.6418 0.091 Uiso 1 1 calc R . .
H28B H 0.5398 1.0827 0.6313 0.091 Uiso 1 1 calc R . .
H28C H 0.6486 1.1123 0.6540 0.091 Uiso 1 1 calc R . .
C29 C 0.9486(3) 0.4917(3) 0.60161(9) 0.0260(8) Uani 1 1 d . . .
C30 C 0.8779(4) 0.5067(3) 0.57399(10) 0.0431(12) Uani 1 1 d . . .
H30 H 0.8283 0.5667 0.5738 0.052 Uiso 1 1 calc R . .
C31 C 0.8769(4) 0.4367(3) 0.54646(10) 0.0462(12) Uani 1 1 d . . .
H31 H 0.8261 0.4485 0.5279 0.055 Uiso 1 1 calc R . .
C32 C 0.9488(4) 0.3512(3) 0.54594(11) 0.0434(11) Uani 1 1 d . . .
H32 H 0.9485 0.3035 0.5270 0.052 Uiso 1 1 calc R . .
C33 C 1.0207(4) 0.3344(4) 0.57247(13) 0.0548(13) Uani 1 1 d . . .
H33 H 1.0716 0.2753 0.5721 0.066 Uiso 1 1 calc R . .
C34 C 1.0198(4) 0.4049(3) 0.60053(11) 0.0451(11) Uani 1 1 d . . .
H34 H 1.0697 0.3919 0.6192 0.054 Uiso 1 1 calc R . .
C35 C 0.8424(3) 0.5183(3) 0.66644(9) 0.0267(8) Uani 1 1 d . . .
C36 C 0.7469(3) 0.4685(3) 0.65276(10) 0.0340(9) Uani 1 1 d . . .
H36 H 0.7406 0.4599 0.6287 0.041 Uiso 1 1 calc R . .
C37 C 0.6612(3) 0.4313(3) 0.67383(11) 0.0396(10) Uani 1 1 d . . .
H37 H 0.5960 0.3982 0.6641 0.048 Uiso 1 1 calc R . .
C38 C 0.6694(4) 0.4418(3) 0.70907(12) 0.0428(11) Uani 1 1 d . . .
H38 H 0.6099 0.4169 0.7235 0.051 Uiso 1 1 calc R . .
C39 C 0.7640(4) 0.4884(3) 0.72280(11) 0.0369(10) Uani 1 1 d . . .
H39 H 0.7708 0.4945 0.7469 0.044 Uiso 1 1 calc R . .
C40 C 0.8505(3) 0.5269(3) 0.70194(9) 0.0316(9) Uani 1 1 d . . .
H40 H 0.9157 0.5593 0.7119 0.038 Uiso 1 1 calc R . .
C41 C 1.0844(3) 0.5516(3) 0.65749(9) 0.0264(8) Uani 1 1 d . . .
C42 C 1.1010(3) 0.4666(3) 0.67973(11) 0.0382(10) Uani 1 1 d . . .
H42 H 1.0369 0.4258 0.6868 0.046 Uiso 1 1 calc R . .
C43 C 1.2071(4) 0.4390(4) 0.69193(11) 0.0439(11) Uani 1 1 d . . .
H43 H 1.2155 0.3810 0.7075 0.053 Uiso 1 1 calc R . .
C44 C 1.3014(4) 0.4967(4) 0.68124(11) 0.0453(11) Uani 1 1 d . . .
H44 H 1.3751 0.4785 0.6893 0.054 Uiso 1 1 calc R . .
C45 C 1.2870(3) 0.5812(4) 0.65865(11) 0.0412(11) Uani 1 1 d . . .
H45 H 1.3514 0.6204 0.6510 0.049 Uiso 1 1 calc R . .
C46 C 1.1790(3) 0.6088(3) 0.64711(10) 0.0300(9) Uani 1 1 d . . .
H46 H 1.1702 0.6677 0.6319 0.036 Uiso 1 1 calc R . .
C48 C 0.6555(3) 0.7414(3) 0.68293(9) 0.0307(9) Uani 1 1 d . . .
H48 H 0.6921 0.6840 0.6713 0.037 Uiso 1 1 calc R . .
C49 C 0.5415(3) 0.7327(3) 0.69103(10) 0.0396(10) Uani 1 1 d . . .
H49 H 0.5009 0.6697 0.6850 0.048 Uiso 1 1 calc R . .
C50 C 0.4861(3) 0.8152(3) 0.70790(11) 0.0394(10) Uani 1 1 d . . .
H50 H 0.4070 0.8102 0.7128 0.047 Uiso 1 1 calc R . .
C51 C 0.5470(3) 0.9043(3) 0.71750(11) 0.0423(11) Uani 1 1 d . . .
H51 H 0.5105 0.9603 0.7297 0.051 Uiso 1 1 calc R . .
C52 C 0.6619(3) 0.9126(3) 0.70937(10) 0.0348(9) Uani 1 1 d . . .
H52 H 0.7031 0.9745 0.7162 0.042 Uiso 1 1 calc R . .
C53 C 0.7177(3) 0.8319(3) 0.69134(9) 0.0247(8) Uani 1 1 d . . .
C54 C 0.9402(3) 0.7751(3) 0.71425(8) 0.0268(9) Uani 1 1 d . . .
C55 C 0.8873(3) 0.7519(3) 0.74537(9) 0.0342(11) Uani 1 1 d . . .
H55 H 0.8084 0.7661 0.7479 0.041 Uiso 1 1 calc R . .
C56 C 0.9466(4) 0.7089(3) 0.77256(10) 0.0430(12) Uani 1 1 d . . .
H56 H 0.9087 0.6938 0.7935 0.052 Uiso 1 1 calc R . .
C57 C 1.0616(4) 0.6879(3) 0.76914(10) 0.0440(11) Uani 1 1 d . . .
H57 H 1.1031 0.6583 0.7877 0.053 Uiso 1 1 calc R . .
C58 C 1.1158(4) 0.7100(3) 0.73858(10) 0.0381(10) Uani 1 1 d . . .
H58 H 1.1947 0.6956 0.7362 0.046 Uiso 1 1 calc R . .
C59 C 1.0560(3) 0.7531(3) 0.71133(9) 0.0314(9) Uani 1 1 d . . .
H59 H 1.0944 0.7679 0.6904 0.038 Uiso 1 1 calc R . .
C60 C 0.9013(4) 0.9790(2) 0.68800(8) 0.0254(8) Uani 1 1 d . . .
C61 C 0.9165(4) 1.0148(3) 0.72120(8) 0.0367(8) Uani 1 1 d . . .
H61 H 0.9188 0.9643 0.7394 0.044 Uiso 1 1 calc R . .
C62 C 0.9282(4) 1.1222(3) 0.72847(10) 0.0478(11) Uani 1 1 d . . .
H62 H 0.9383 1.1450 0.7515 0.057 Uiso 1 1 calc R . .
C63 C 0.9253(5) 1.1969(3) 0.70246(10) 0.0465(11) Uani 1 1 d . . .
H63 H 0.9320 1.2711 0.7075 0.056 Uiso 1 1 calc R . .
C64 C 0.9126(4) 1.1633(3) 0.66917(9) 0.0411(9) Uani 1 1 d . . .
H64 H 0.9114 1.2141 0.6511 0.049 Uiso 1 1 calc R . .
C65 C 0.9015(4) 1.0552(3) 0.66221(8) 0.0299(8) Uani 1 1 d . . .
H65 H 0.8939 1.0325 0.6391 0.036 Uiso 1 1 calc R . .
C67 C 1.3422(6) 0.4734(5) 0.57019(15) 0.0809(19) Uani 1 1 d D . .
H67A H 1.3055 0.4045 0.5642 0.097 Uiso 1 1 calc R A 1
H67B H 1.2883 0.5190 0.5831 0.097 Uiso 1 1 calc R A 1
C68 C 1.4636(11) 0.4564(13) 0.5907(3) 0.064(4) Uani 0.45 1 d PDU B 1
H68A H 1.4747 0.5149 0.6075 0.077 Uiso 0.45 1 calc PR B 1
H68B H 1.4626 0.3874 0.6032 0.077 Uiso 0.45 1 calc PR B 1
C69 C 1.5629(10) 0.4569(9) 0.5641(3) 0.052(3) Uani 0.45 1 d PDU B 1
H69A H 1.6368 0.4800 0.5737 0.062 Uiso 0.45 1 calc PR B 1
H69B H 1.5709 0.3886 0.5514 0.062 Uiso 0.45 1 calc PR B 1
C70 C 1.5064(4) 0.5377(5) 0.54544(16) 0.0696(16) Uani 1 1 d D . .
H70A H 1.5415 0.5417 0.5224 0.084 Uiso 1 1 calc R B 1
H70B H 1.5208 0.6070 0.5570 0.084 Uiso 1 1 calc R B 1
C68A C 1.4137(11) 0.3999(7) 0.5869(3) 0.079(3) Uani 0.55 1 d PDU B 12
H68C H 1.4188 0.3297 0.5752 0.095 Uiso 0.55 1 calc PR B 12
H68D H 1.3958 0.3906 0.6115 0.095 Uiso 0.55 1 calc PR B 12
C69A C 1.5184(11) 0.4744(10) 0.5801(4) 0.078(4) Uani 0.55 1 d PDU B 12
H69C H 1.5884 0.4304 0.5794 0.094 Uiso 0.55 1 calc PR B 12
H69D H 1.5258 0.5260 0.5992 0.094 Uiso 0.55 1 calc PR B 12
H1 H 0.969(2) 0.714(2) 0.5890(5) 0.028(9) Uiso 1 1 d D . .
H2 H 1.0398(10) 0.784(3) 0.6352(8) 0.021(9) Uiso 1 1 d D . .

loop_
_atom_site_aniso_label
_atom_site_aniso_U_11
_atom_site_aniso_U_22
_atom_site_aniso_U_33
_atom_site_aniso_U_23
_atom_site_aniso_U_13
_atom_site_aniso_U_12
Ru1 0.02338(11) 0.01975(12) 0.01695(11) 0.00099(11) 0.00109(15) -0.00033(19)
P1 0.0284(5) 0.0232(5) 0.0210(4) 0.0012(4) 0.0004(4) 0.0000(4)
P2 0.0280(5) 0.0210(5) 0.0191(5) -0.0001(4) 0.0017(4) -0.0004(4)
O1 0.0273(15) 0.0452(17) 0.0345(16) 0.0020(13) -0.0052(12) -0.0090(12)
O2 0.054(2) 0.073(2) 0.0445(18) -0.0001(16) -0.0008(15) -0.0023(17)
N1 0.0246(16) 0.0236(17) 0.0210(16) 0.0064(13) -0.0002(13) -0.0021(13)
N2 0.0256(16) 0.0236(16) 0.0228(16) 0.0082(13) -0.0022(12) -0.0019(12)
C1 0.035(2) 0.021(2) 0.0213(18) 0.0052(16) -0.0007(16) 0.0027(17)
C2 0.025(2) 0.0210(17) 0.0169(16) -0.0054(14) -0.0027(13) 0.0005(13)
C3 0.029(2) 0.035(2) 0.036(2) 0.0152(18) -0.0002(17) -0.0058(17)
C4 0.032(2) 0.0305(18) 0.0328(19) 0.0104(15) -0.003(2) -0.003(2)
C5 0.028(2) 0.028(2) 0.0206(19) 0.0065(16) 0.0001(15) -0.0034(16)
C6 0.0256(19) 0.032(2) 0.027(2) 0.0037(18) 0.0008(16) -0.0042(16)
C7 0.026(2) 0.048(3) 0.034(2) 0.008(2) -0.0048(17) -0.0079(18)
C8 0.027(2) 0.043(2) 0.038(2) 0.0104(19) 0.0029(17) 0.0042(17)
C9 0.031(2) 0.034(2) 0.033(2) 0.0022(19) 0.0069(17) 0.0026(18)
C10 0.026(2) 0.030(2) 0.027(2) 0.0058(17) 0.0056(16) -0.0028(16)
C11 0.029(2) 0.042(3) 0.036(3) -0.011(2) -0.0050(19) -0.0004(19)
C12 0.057(3) 0.042(3) 0.049(3) -0.003(2) -0.005(2) -0.006(2)
C13 0.047(3) 0.059(3) 0.035(3) -0.011(2) -0.002(2) -0.010(2)
C14 0.030(2) 0.050(3) 0.023(2) -0.0036(19) 0.0029(16) -0.0003(19)
C15 0.050(3) 0.065(3) 0.033(3) 0.002(2) 0.009(2) 0.001(2)
C16 0.037(2) 0.053(3) 0.043(3) -0.015(2) 0.005(2) -0.002(2)
C17 0.026(2) 0.030(2) 0.025(2) 0.0131(17) -0.0027(16) -0.0004(16)
C18 0.028(2) 0.034(2) 0.030(2) 0.0087(18) -0.0051(17) -0.0024(17)
C19 0.040(2) 0.034(2) 0.038(3) 0.009(2) -0.012(2) -0.006(2)
C20 0.029(2) 0.051(3) 0.039(2) 0.018(2) -0.0088(19) -0.007(2)
C21 0.026(2) 0.055(3) 0.032(2) 0.013(2) 0.0030(18) 0.0054(19)
C22 0.028(2) 0.029(2) 0.027(2) 0.0122(17) -0.0002(16) -0.0005(17)
C23 0.041(2) 0.033(2) 0.034(2) -0.0057(18) -0.0079(18) -0.0025(18)
C24 0.058(3) 0.059(3) 0.053(3) -0.001(2) 0.020(2) 0.004(2)
C25 0.070(3) 0.044(3) 0.042(3) -0.005(2) -0.004(2) 0.005(2)
C26 0.036(2) 0.051(3) 0.031(2) 0.003(2) -0.0002(18) 0.014(2)
C27 0.086(4) 0.042(3) 0.051(3) -0.006(2) -0.010(3) 0.013(3)
C28 0.049(3) 0.106(5) 0.025(3) 0.001(3) 0.004(2) 0.006(3)
C29 0.034(2) 0.0196(18) 0.0246(19) 0.0040(15) 0.0030(15) -0.0019(15)
C30 0.061(3) 0.033(2) 0.035(2) -0.0012(18) -0.008(2) 0.014(2)
C31 0.073(4) 0.037(2) 0.029(2) -0.0067(18) -0.009(2) 0.002(2)
C32 0.055(3) 0.033(2) 0.042(3) -0.017(2) 0.016(2) -0.011(2)
C33 0.046(3) 0.036(3) 0.082(4) -0.022(3) -0.011(3) 0.014(2)
C34 0.051(3) 0.037(2) 0.048(3) -0.013(2) -0.016(2) 0.009(2)
C35 0.037(2) 0.0175(19) 0.026(2) 0.0017(15) 0.0041(16) 0.0002(16)
C36 0.038(2) 0.030(2) 0.034(2) 0.0010(18) 0.0026(18) -0.0053(18)
C37 0.034(2) 0.040(3) 0.046(3) 0.002(2) 0.005(2) -0.014(2)
C38 0.045(3) 0.037(3) 0.046(3) 0.007(2) 0.020(2) -0.007(2)
C39 0.054(3) 0.027(2) 0.030(2) 0.0012(18) 0.010(2) -0.0028(19)
C40 0.041(2) 0.026(2) 0.027(2) 0.0061(17) 0.0016(18) 0.0000(17)
C41 0.028(2) 0.027(2) 0.024(2) -0.0002(16) -0.0025(16) 0.0056(16)
C42 0.034(2) 0.039(3) 0.042(3) 0.010(2) 0.000(2) 0.0053(19)
C43 0.048(3) 0.048(3) 0.036(3) 0.016(2) -0.007(2) 0.015(2)
C44 0.033(2) 0.057(3) 0.046(3) 0.001(2) -0.010(2) 0.012(2)
C45 0.030(2) 0.052(3) 0.042(3) -0.003(2) -0.0050(19) 0.000(2)
C46 0.030(2) 0.032(2) 0.028(2) 0.0006(17) -0.0006(17) 0.0038(17)
C48 0.037(2) 0.029(2) 0.0255(19) 0.0030(17) 0.0029(16) -0.0056(18)
C49 0.036(2) 0.043(3) 0.040(2) 0.006(2) 0.0005(18) -0.012(2)
C50 0.024(2) 0.049(3) 0.046(3) 0.014(2) 0.0103(18) 0.0053(19)
C51 0.041(3) 0.038(3) 0.048(3) 0.003(2) 0.020(2) 0.009(2)
C52 0.037(2) 0.030(2) 0.038(2) -0.0037(18) 0.0079(18) -0.0040(18)
C53 0.027(2) 0.029(2) 0.0178(18) 0.0033(15) 0.0022(15) -0.0008(16)
C54 0.039(3) 0.0197(16) 0.0216(17) -0.0032(14) -0.0018(14) 0.0020(16)
C55 0.051(3) 0.026(2) 0.0254(18) -0.0015(15) 0.0007(17) 0.0014(17)
C56 0.076(4) 0.029(2) 0.024(2) 0.0055(16) -0.0016(19) -0.001(2)
C57 0.079(3) 0.027(2) 0.026(2) 0.0058(18) -0.019(2) 0.004(2)
C58 0.047(3) 0.031(2) 0.036(2) -0.0037(19) -0.0164(19) 0.0038(19)
C59 0.042(2) 0.028(2) 0.0239(19) -0.0008(16) -0.0061(17) 0.0020(17)
C60 0.031(2) 0.0235(16) 0.0219(16) -0.0019(13) 0.0015(18) 0.000(2)
C61 0.055(2) 0.0283(18) 0.0267(18) 0.0000(14) -0.005(2) -0.004(3)
C62 0.068(3) 0.039(2) 0.037(2) -0.0120(18) -0.002(3) -0.013(3)
C63 0.067(3) 0.0251(19) 0.047(2) -0.0072(17) 0.009(3) -0.007(2)
C64 0.057(2) 0.0250(18) 0.041(2) 0.0051(15) 0.003(3) 0.000(3)
C65 0.033(2) 0.0281(17) 0.0282(17) -0.0001(14) 0.002(2) -0.003(2)
C67 0.124(6) 0.065(4) 0.054(4) -0.002(3) 0.015(4) -0.010(4)
C68 0.081(8) 0.063(8) 0.049(6) 0.021(6) 0.023(6) 0.020(7)
C69 0.051(6) 0.050(6) 0.054(6) 0.004(5) -0.003(5) 0.019(5)
C70 0.050(3) 0.073(4) 0.085(4) -0.025(3) -0.013(3) 0.006(3)
C68A 0.097(7) 0.049(5) 0.092(6) 0.006(5) -0.014(7) 0.000(6)
C69A 0.054(7) 0.064(7) 0.116(9) -0.009(7) -0.022(6) 0.009(6)

loop_
_atom_type_symbol
_atom_type_description
_atom_type_scat_dispersion_real
_atom_type_scat_dispersion_imag
_atom_type_scat_source
Ru Ru -1.2594 0.8363 'International Tables Vol C Tables 4.2.6.8 and 6.1.1.4'
C C 0.0033 0.0016 'International Tables Vol C Tables 4.2.6.8 and 6.1.1.4'
H H 0.0000 0.0000 'International Tables Vol C Tables 4.2.6.8 and 6.1.1.4'
P P 0.1023 0.0942 'International Tables Vol C Tables 4.2.6.8 and 6.1.1.4'
N N 0.0061 0.0033 'International Tables Vol C Tables 4.2.6.8 and 6.1.1.4'
O O 0.0106 0.0060 'International Tables Vol C Tables 4.2.6.8 and 6.1.1.4'

loop_
_geom_angle_atom_site_label_1
_geom_angle_atom_site_label_2
_geom_angle_atom_site_label_3
_geom_angle
H2 Ru1 H1 85.5(16)
H2 Ru1 C1 177.0(12)
H1 Ru1 C1 94.2(11)
H2 Ru1 C2 84.7(11)
H1 Ru1 C2 77.6(11)
C1 Ru1 C2 98.12(13)
H2 Ru1 P1 83.8(11)
H1 Ru1 P1 76.0(11)
C1 Ru1 P1 93.27(11)
C2 Ru1 P1 151.87(9)
H2 Ru1 P2 82.5(12)
H1 Ru1 P2 167.4(11)
C1 Ru1 P2 97.63(11)
C2 Ru1 P2 104.69(9)
P1 Ru1 P2 99.14(3)
C41 P1 C35 102.91(17)
C41 P1 C29 98.42(16)
C35 P1 C29 99.91(16)
C41 P1 Ru1 119.00(13)
C35 P1 Ru1 118.95(12)
C29 P1 Ru1 114.17(11)
C54 P2 C53 101.00(15)
C54 P2 C60 97.47(15)
C53 P2 C60 99.97(17)
C54 P2 Ru1 116.34(11)
C53 P2 Ru1 117.29(12)
C60 P2 Ru1 121.01(11)
C67 O2 C70 109.0(4)
C2 N1 C5 128.1(3)
C2 N1 C3 113.8(3)
C5 N1 C3 114.7(3)
C2 N2 C17 130.3(3)
C2 N2 C4 113.4(3)
C17 N2 C4 116.2(3)
O1 C1 Ru1 174.6(3)
N2 C2 N1 105.3(3)
N2 C2 Ru1 130.3(2)
N1 C2 Ru1 124.3(2)
N1 C3 C4 102.1(3)
N2 C4 C3 102.5(3)
C10 C5 C6 122.0(3)
C10 C5 N1 118.7(3)
C6 C5 N1 119.2(3)
C7 C6 C5 117.3(4)
C7 C6 C11 120.2(3)
C5 C6 C11 122.4(3)
C8 C7 C6 121.8(4)
C7 C8 C9 119.7(4)
C8 C9 C10 121.3(4)
C5 C10 C9 117.8(3)
C5 C10 C14 123.0(3)
C9 C10 C14 119.0(3)
C6 C11 C13 112.7(4)
C6 C11 C12 110.8(3)
C13 C11 C12 110.2(4)
C10 C14 C16 113.2(3)
C10 C14 C15 110.1(3)
C16 C14 C15 108.6(3)
C18 C17 C22 121.4(3)
C18 C17 N2 118.5(3)
C22 C17 N2 119.4(3)
C19 C18 C17 117.5(4)
C19 C18 C23 119.1(4)
C17 C18 C23 123.4(3)
C20 C19 C18 122.1(4)
C19 C20 C21 119.2(4)
C20 C21 C22 121.7(4)
C21 C22 C17 118.1(4)
C21 C22 C26 118.4(4)
C17 C22 C26 123.5(3)
C18 C23 C24 110.8(3)
C18 C23 C25 114.0(3)
C24 C23 C25 109.1(4)
C28 C26 C22 111.1(4)
C28 C26 C27 110.1(4)
C22 C26 C27 112.9(3)
C34 C29 C30 116.9(4)
C34 C29 P1 122.7(3)
C30 C29 P1 120.4(3)
C29 C30 C31 122.0(4)
C32 C31 C30 120.0(4)
C33 C32 C31 119.8(4)
C32 C33 C34 119.7(4)
C29 C34 C33 121.6(4)
C36 C35 C40 118.1(4)
C36 C35 P1 120.5(3)
C40 C35 P1 120.8(3)
C37 C36 C35 120.7(4)
C36 C37 C38 120.6(4)
C39 C38 C37 119.2(4)
C38 C39 C40 120.9(4)
C39 C40 C35 120.5(4)
C46 C41 C42 117.9(3)
C46 C41 P1 117.7(3)
C42 C41 P1 124.3(3)
C43 C42 C41 122.4(4)
C42 C43 C44 119.3(4)
C43 C44 C45 119.4(4)
C44 C45 C46 120.5(4)
C41 C46 C45 120.7(4)
C49 C48 C53 121.4(4)
C48 C49 C50 120.5(4)
C51 C50 C49 119.1(4)
C50 C51 C52 120.3(4)
C51 C52 C53 121.2(4)
C48 C53 C52 117.5(3)
C48 C53 P2 117.7(3)
C52 C53 P2 124.8(3)
C59 C54 C55 117.7(3)
C59 C54 P2 117.9(3)
C55 C54 P2 124.3(3)
C56 C55 C54 121.8(4)
C55 C56 C57 119.5(4)
C58 C57 C56 119.7(4)
C57 C58 C59 120.6(4)
C58 C59 C54 120.6(4)
C61 C60 C65 117.4(3)
C61 C60 P2 123.0(2)
C65 C60 P2 119.3(2)
C62 C61 C60 121.4(3)
C61 C62 C63 120.2(4)
C64 C63 C62 119.6(3)
C63 C64 C65 119.6(3)
C64 C65 C60 121.8(3)
C68A C67 O2 116.8(7)
C68A C67 C68 34.2(6)
O2 C67 C68 97.1(6)
C69 C68 C67 108.7(9)
C70 C69 C68 89.8(8)
C69 C70 O2 116.9(7)
C69 C70 C69A 32.3(6)
O2 C70 C69A 97.9(6)
C67 C68A C69A 90.2(7)
C68A C69A C70 111.9(9)

loop_
_geom_bond_atom_site_label_1
_geom_bond_atom_site_label_2
_geom_bond_distance
Ru1 H2 1.599(5)
Ru1 H1 1.600(5)
Ru1 C1 1.889(4)
Ru1 C2 2.085(3)
Ru1 P1 2.3473(9)
Ru1 P2 2.3850(9)
P1 C41 1.848(4)
P1 C35 1.855(4)
P1 C29 1.859(4)
P2 C54 1.847(3)
P2 C53 1.850(3)
P2 C60 1.853(3)
O1 C1 1.171(4)
O2 C67 1.413(6)
O2 C70 1.416(6)
N1 C2 1.371(4)
N1 C5 1.457(4)
N1 C3 1.469(4)
N2 C2 1.366(4)
N2 C17 1.448(4)
N2 C4 1.471(4)
C3 C4 1.511(5)
C5 C10 1.402(5)
C5 C6 1.409(5)
C6 C7 1.400(5)
C6 C11 1.515(5)
C7 C8 1.378(5)
C8 C9 1.382(5)
C9 C10 1.402(5)
C10 C14 1.513(5)
C11 C13 1.523(6)
C11 C12 1.552(6)
C14 C16 1.533(6)
C14 C15 1.533(5)
C17 C18 1.401(5)
C17 C22 1.402(5)
C18 C19 1.396(5)
C18 C23 1.499(5)
C19 C20 1.376(6)
C20 C21 1.377(6)
C21 C22 1.391(5)
C22 C26 1.519(5)
C23 C24 1.525(6)
C23 C25 1.533(6)
C26 C28 1.512(6)
C26 C27 1.528(6)
C29 C34 1.370(5)
C29 C30 1.374(5)
C30 C31 1.385(5)
C31 C32 1.361(5)
C32 C33 1.354(6)
C33 C34 1.405(6)
C35 C36 1.390(5)
C35 C40 1.395(5)
C36 C37 1.382(5)
C37 C38 1.387(6)
C38 C39 1.364(6)
C39 C40 1.389(5)
C41 C46 1.382(5)
C41 C42 1.386(5)
C42 C43 1.379(5)
C43 C44 1.386(6)
C44 C45 1.385(6)
C45 C46 1.390(5)
C48 C49 1.381(5)
C48 C53 1.385(5)
C49 C50 1.386(6)
C50 C51 1.374(6)
C51 C52 1.392(5)
C52 C53 1.393(5)
C54 C59 1.394(5)
C54 C55 1.396(5)
C55 C56 1.379(5)
C56 C57 1.383(6)
C57 C58 1.381(6)
C58 C59 1.384(5)
C60 C61 1.384(4)
C60 C65 1.385(4)
C61 C62 1.377(5)
C62 C63 1.379(5)
C63 C64 1.375(5)
C64 C65 1.383(4)
C67 C68A 1.404(10)
C67 C68 1.650(13)
C68 C69 1.563(13)
C69 C70 1.409(11)
C70 C69A 1.574(12)
C68A C69A 1.564(14)
